data_3000574
loop_
_publ_author_name
Zugenmaier

_journal_name_full 'To be published in Crystals'
_chemical_formula_sum 'C16 H13 N O3'
_chemical_name_systematic
;
methyl 2-((4'-cyano-[1,1' biphenyl]-4-yl)oxy)ethanate 
(CN-Bi-1-S-M)
;
_space_group_name_Hall '-P 2yab'
_space_group_name_H-M_alt 'P 1 21/a 1'
_cell_angle_alpha 90
_cell_angle_beta 104.850(5)
_cell_angle_gamma 90
_cell_length_a 10.775(2)
_cell_length_b 8.291(2)
_cell_length_c 15.753(3)
_cell_measurement_temperature 293(2)
_cell_volume 1360.3(5)
_diffrn_ambient_temperature 293(2)
_diffrn_radiation_type CuK\a
_diffrn_radiation_wavelength 1.54184
_refine_ls_goodness_of_fit_ref 1.078
_refine_ls_R_factor_all 0.0427
_refine_ls_R_factor_gt 0.0406
_refine_ls_wR_factor_gt 0.1133
_refine_ls_wR_factor_ref 0.1156
_cod_database_code 3000574
_cod_hold_until_date 2025-06-19
_cod_depositor_requested_release_date 2025-06-19

loop_
_atom_site_label
_atom_site_fract_x
_atom_site_fract_y
_atom_site_fract_z
? ? ? ?
